data_4071324
loop_
_publ_author_name
'Song, Guoyong'
'Zhang, Yao'
'Li, Xingwei'

_publ_section_title
;
 Rhodium and Iridium Complexes of Abnormal N-Heterocyclic Carbenes Derived
 from Imidazo[1,2-a]pyridine
;
_journal_issue 8
_journal_name_full Organometallics
_journal_page_first 1936
_journal_paper_doi 10.1021/om800109a
_journal_volume 27
_journal_year 2008
_chemical_formula_moiety 'C23 H26 Cl N2 Rh'
_chemical_formula_sum 'C23 H26 Cl N2 Rh'
_chemical_formula_weight 468.82
_chemical_name_systematic
;

 ?

;
_space_group_IT_number 14
_symmetry_cell_setting monoclinic
_symmetry_space_group_name_Hall '-P 2ybc'
_symmetry_space_group_name_H-M 'P 1 21/c 1'
_atom_sites_solution_hydrogens geom
_atom_sites_solution_primary direct
_atom_sites_solution_secondary difmap
_audit_creation_method SHELXL-97
_cell_angle_alpha 90.00
_cell_angle_beta 95.747(2)
_cell_angle_gamma 90.00
_cell_formula_units_Z 4
_cell_length_a 15.6914(6)
_cell_length_b 8.8419(3)
_cell_length_c 14.6448(6)
_cell_measurement_reflns_used 6381
_cell_measurement_temperature 173(2)
_cell_measurement_theta_max 30.45
_cell_measurement_theta_min 2.61
_cell_volume 2021.63(13)
_computing_cell_refinement 'Bruker SMART'
_computing_data_collection 'Bruker SMART'
_computing_data_reduction 'Bruker SAINT'
_computing_molecular_graphics 'Bruker SHELXTL'
_computing_publication_material 'Bruker SHELXTL'
_computing_structure_refinement 'SHELXL-97 (Sheldrick, 1997)'
_computing_structure_solution 'SHELXS-97 (Sheldrick, 1990)'
_diffrn_ambient_temperature 173(2)
_diffrn_measured_fraction_theta_full 0.991
_diffrn_measured_fraction_theta_max 0.991
_diffrn_measurement_device_type 'CCD area detector'
_diffrn_measurement_method 'phi and omega scans'
_diffrn_radiation_monochromator graphite
_diffrn_radiation_source 'fine-focus sealed tube'
_diffrn_radiation_type MoK\a
_diffrn_radiation_wavelength 0.71073
_diffrn_reflns_av_R_equivalents 0.0274
_diffrn_reflns_av_sigmaI/netI 0.0264
_diffrn_reflns_limit_h_max 22
_diffrn_reflns_limit_h_min -22
_diffrn_reflns_limit_k_max 11
_diffrn_reflns_limit_k_min -12
_diffrn_reflns_limit_l_max 20
_diffrn_reflns_limit_l_min -20
_diffrn_reflns_number 25614
_diffrn_reflns_theta_full 30.50
_diffrn_reflns_theta_max 30.50
_diffrn_reflns_theta_min 2.61
_exptl_absorpt_coefficient_mu 0.987
_exptl_absorpt_correction_T_max 0.8271
_exptl_absorpt_correction_T_min 0.7561
_exptl_absorpt_correction_type multi-scan
_exptl_absorpt_process_details sadabs
_exptl_crystal_colour yellow
_exptl_crystal_density_diffrn 1.540
_exptl_crystal_density_meas 0
_exptl_crystal_density_method 'not measured'
_exptl_crystal_description fragment
_exptl_crystal_F_000 960
_exptl_crystal_size_max 0.30
_exptl_crystal_size_mid 0.20
_exptl_crystal_size_min 0.20
_refine_diff_density_max 0.577
_refine_diff_density_min -0.573
_refine_diff_density_rms 0.082
_refine_ls_extinction_method none
_refine_ls_goodness_of_fit_ref 1.089
_refine_ls_hydrogen_treatment constr
_refine_ls_matrix_type full
_refine_ls_number_parameters 245
_refine_ls_number_reflns 6127
_refine_ls_number_restraints 0
_refine_ls_restrained_S_all 1.089
_refine_ls_R_factor_all 0.0338
_refine_ls_R_factor_gt 0.0261
_refine_ls_shift/su_max 0.001
_refine_ls_shift/su_mean 0.000
_refine_ls_structure_factor_coef Fsqd
_refine_ls_weighting_details 'calc w=1/[\s^2^(Fo^2^)+(0.0351P)^2^+1.2058P] where P=(Fo^2^+2Fc^2^)/3'
_refine_ls_weighting_scheme calc
_refine_ls_wR_factor_gt 0.0710
_refine_ls_wR_factor_ref 0.0793
_reflns_number_gt 5147
_reflns_number_total 6127
_reflns_threshold_expression >2sigma(I)
_cod_data_source_file om800109a-file002.cif
_cod_data_source_block lxw20m
_cod_depositor_comments
;
The following automatic conversions were performed:

'_symmetry_cell_setting' value 'Monoclinic' changed to 'monoclinic'
according to /home/saulius/struct/CIF-dictionaries/cif_core.dic
dictionary named 'cif_core.dic' version 2.4.1 from 2010-06-29.

Automatic conversion script
Id: cif_fix_values 1715 2011-07-08 13:25:40Z adriana 
;
_cod_original_sg_symbol_H-M P2(1)/c
_cod_database_code 4071324

loop_
_symmetry_equiv_pos_as_xyz
'x, y, z'
'-x, y+1/2, -z+1/2'
'-x, -y, -z'
'x, -y-1/2, z-1/2'

loop_
_atom_site_label
_atom_site_type_symbol
_atom_site_fract_x
_atom_site_fract_y
_atom_site_fract_z
_atom_site_U_iso_or_equiv
_atom_site_adp_type
_atom_site_occupancy
_atom_site_symmetry_multiplicity
_atom_site_calc_flag
_atom_site_refinement_flags
Rh1 Rh 0.271199(9) 0.932691(17) 0.242239(10) 0.02268(5) Uani 1 1 d .
C1 C 0.19102(13) 0.7478(2) 0.20650(15) 0.0323(4) Uani 1 1 d .
H1 H 0.2110 0.6845 0.1562 0.039 Uiso 1 1 calc R
C2 C 0.14950(13) 0.8814(3) 0.17467(14) 0.0304(4) Uani 1 1 d .
H2 H 0.1462 0.8937 0.1065 0.036 Uiso 1 1 calc R
C3 C 0.07583(14) 0.9567(3) 0.21772(17) 0.0394(5) Uani 1 1 d .
H3A H 0.0407 0.8775 0.2437 0.047 Uiso 1 1 calc R
H3B H 0.0389 1.0100 0.1692 0.047 Uiso 1 1 calc R
C4 C 0.10564(14) 1.0696(3) 0.29355(17) 0.0388(5) Uani 1 1 d .
H4A H 0.1067 1.1720 0.2664 0.047 Uiso 1 1 calc R
H4B H 0.0634 1.0707 0.3394 0.047 Uiso 1 1 calc R
C5 C 0.19325(14) 1.0351(3) 0.34210(15) 0.0343(5) Uani 1 1 d .
H5 H 0.2211 1.1231 0.3760 0.041 Uiso 1 1 calc R
C6 C 0.22014(15) 0.8970(3) 0.37644(15) 0.0374(5) Uani 1 1 d .
H6 H 0.2642 0.9021 0.4306 0.045 Uiso 1 1 calc R
C7 C 0.16361(18) 0.7581(3) 0.37384(17) 0.0482(6) Uani 1 1 d .
H7A H 0.1030 0.7900 0.3716 0.058 Uiso 1 1 calc R
H7B H 0.1775 0.6990 0.4308 0.058 Uiso 1 1 calc R
C8 C 0.17503(18) 0.6574(3) 0.29089(18) 0.0472(6) Uani 1 1 d .
H8A H 0.2239 0.5881 0.3064 0.057 Uiso 1 1 calc R
H8B H 0.1229 0.5951 0.2770 0.057 Uiso 1 1 calc R
C9 C 0.32888(11) 0.9109(2) 0.12418(13) 0.0221(3) Uani 1 1 d .
C10 C 0.36347(11) 0.7898(2) 0.08127(12) 0.0207(3) Uani 1 1 d .
C11 C 0.37618(13) 0.6295(2) 0.11010(14) 0.0274(4) Uani 1 1 d .
H11A H 0.3568 0.6157 0.1711 0.041 Uiso 1 1 calc R
H11B H 0.4371 0.6038 0.1122 0.041 Uiso 1 1 calc R
H11C H 0.3430 0.5635 0.0660 0.041 Uiso 1 1 calc R
C12 C 0.43233(12) 0.7633(2) -0.06595(13) 0.0269(4) Uani 1 1 d .
H12 H 0.4419 0.6575 -0.0601 0.032 Uiso 1 1 calc R
C13 C 0.45677(13) 0.8398(3) -0.13978(14) 0.0342(5) Uani 1 1 d .
H13 H 0.4836 0.7870 -0.1856 0.041 Uiso 1 1 calc R
C14 C 0.44249(14) 0.9961(3) -0.14852(14) 0.0352(5) Uani 1 1 d .
H14 H 0.4606 1.0483 -0.1999 0.042 Uiso 1 1 calc R
C15 C 0.40296(14) 1.0743(2) -0.08415(14) 0.0306(4) Uani 1 1 d .
H15 H 0.3922 1.1796 -0.0905 0.037 Uiso 1 1 calc R
C16 C 0.37881(11) 0.9935(2) -0.00812(12) 0.0230(3) Uani 1 1 d .
C17 C 0.31691(13) 1.1913(2) 0.08527(15) 0.0287(4) Uani 1 1 d .
H17A H 0.3497 1.2602 0.0485 0.034 Uiso 1 1 calc R
H17B H 0.3337 1.2135 0.1509 0.034 Uiso 1 1 calc R
C18 C 0.22248(13) 1.2241(2) 0.06404(14) 0.0276(4) Uani 1 1 d .
C19 C 0.18529(15) 1.3384(3) 0.11122(17) 0.0382(5) Uani 1 1 d .
H19 H 0.2188 1.3916 0.1584 0.046 Uiso 1 1 calc R
C20 C 0.09963(17) 1.3760(4) 0.0904(2) 0.0533(7) Uani 1 1 d .
H20 H 0.0751 1.4556 0.1227 0.064 Uiso 1 1 calc R
C21 C 0.05015(16) 1.2979(4) 0.0232(2) 0.0553(8) Uani 1 1 d .
H21 H -0.0086 1.3231 0.0092 0.066 Uiso 1 1 calc R
C22 C 0.08607(17) 1.1833(4) -0.02361(19) 0.0517(7) Uani 1 1 d .
H22 H 0.0517 1.1282 -0.0693 0.062 Uiso 1 1 calc R
C23 C 0.17242(15) 1.1476(3) -0.00448(16) 0.0384(5) Uani 1 1 d .
H23 H 0.1972 1.0705 -0.0385 0.046 Uiso 1 1 calc R
Cl1 Cl 0.39408(3) 1.06810(5) 0.31107(4) 0.03049(11) Uani 1 1 d .
N1 N 0.34047(10) 1.03548(18) 0.06640(11) 0.0239(3) Uani 1 1 d .
N2 N 0.39350(9) 0.84136(18) 0.00021(10) 0.0216(3) Uani 1 1 d .

loop_
_atom_site_aniso_label
_atom_site_aniso_U_11
_atom_site_aniso_U_22
_atom_site_aniso_U_33
_atom_site_aniso_U_23
_atom_site_aniso_U_13
_atom_site_aniso_U_12
Rh1 0.02199(8) 0.02519(9) 0.02131(8) -0.00480(5) 0.00433(5) -0.00163(5)
C1 0.0336(10) 0.0301(10) 0.0344(11) -0.0059(8) 0.0099(8) -0.0107(8)
C2 0.0267(9) 0.0375(11) 0.0267(10) -0.0056(8) 0.0014(7) -0.0084(8)
C3 0.0264(10) 0.0536(15) 0.0377(12) -0.0052(10) 0.0007(9) -0.0013(9)
C4 0.0296(10) 0.0458(14) 0.0413(13) -0.0074(10) 0.0045(9) 0.0076(9)
C5 0.0296(10) 0.0455(13) 0.0286(10) -0.0127(9) 0.0066(8) 0.0034(9)
C6 0.0371(11) 0.0541(14) 0.0216(10) -0.0012(9) 0.0058(8) 0.0058(10)
C7 0.0529(15) 0.0548(16) 0.0404(13) 0.0144(11) 0.0219(11) 0.0027(12)
C8 0.0539(15) 0.0391(14) 0.0512(15) 0.0073(11) 0.0180(12) -0.0086(11)
C9 0.0211(8) 0.0226(9) 0.0229(9) -0.0015(7) 0.0035(7) -0.0018(6)
C10 0.0191(7) 0.0222(9) 0.0209(8) -0.0020(6) 0.0020(6) -0.0015(6)
C11 0.0303(9) 0.0250(10) 0.0263(9) 0.0004(7) 0.0007(7) 0.0044(7)
C12 0.0236(9) 0.0313(10) 0.0264(9) -0.0065(8) 0.0048(7) -0.0007(7)
C13 0.0297(10) 0.0473(13) 0.0266(10) -0.0077(9) 0.0076(8) -0.0069(9)
C14 0.0343(11) 0.0478(14) 0.0240(10) 0.0012(9) 0.0045(8) -0.0134(10)
C15 0.0331(10) 0.0322(11) 0.0265(10) 0.0063(8) 0.0030(8) -0.0068(8)
C16 0.0215(8) 0.0243(9) 0.0233(9) 0.0009(7) 0.0031(7) -0.0025(7)
C17 0.0302(9) 0.0181(9) 0.0378(11) -0.0031(8) 0.0038(8) 0.0010(7)
C18 0.0308(9) 0.0222(9) 0.0297(10) 0.0051(7) 0.0030(8) 0.0002(7)
C19 0.0375(11) 0.0373(12) 0.0405(12) -0.0002(10) 0.0077(9) 0.0073(9)
C20 0.0425(14) 0.0620(18) 0.0580(17) 0.0111(14) 0.0182(12) 0.0220(13)
C21 0.0288(11) 0.079(2) 0.0587(17) 0.0316(15) 0.0058(11) 0.0090(12)
C22 0.0403(13) 0.0622(18) 0.0493(15) 0.0160(13) -0.0117(11) -0.0084(12)
C23 0.0389(12) 0.0365(12) 0.0383(12) 0.0015(9) -0.0038(9) -0.0008(9)
Cl1 0.0275(2) 0.0296(2) 0.0335(3) -0.00665(19) -0.00070(18) -0.00442(18)
N1 0.0262(8) 0.0193(7) 0.0267(8) -0.0004(6) 0.0051(6) 0.0008(6)
N2 0.0215(7) 0.0233(8) 0.0202(7) -0.0026(6) 0.0035(5) -0.0003(6)

loop_
_atom_type_symbol
_atom_type_description
_atom_type_scat_dispersion_real
_atom_type_scat_dispersion_imag
_atom_type_scat_source
C C 0.0033 0.0016 'International Tables Vol C Tables 4.2.6.8 and 6.1.1.4'
H H 0.0000 0.0000 'International Tables Vol C Tables 4.2.6.8 and 6.1.1.4'
N N 0.0061 0.0033 'International Tables Vol C Tables 4.2.6.8 and 6.1.1.4'
Cl Cl 0.1484 0.1585 'International Tables Vol C Tables 4.2.6.8 and 6.1.1.4'
Rh Rh -1.1178 0.9187 'International Tables Vol C Tables 4.2.6.8 and 6.1.1.4'

loop_
_geom_angle_atom_site_label_1
_geom_angle_atom_site_label_2
_geom_angle_atom_site_label_3
_geom_angle
C9 Rh1 C1 91.20(8)
C9 Rh1 C2 92.28(8)
C1 Rh1 C2 39.04(9)
C9 Rh1 C5 158.20(8)
C1 Rh1 C5 97.33(9)
C2 Rh1 C5 82.10(8)
C9 Rh1 C6 165.50(9)
C1 Rh1 C6 81.33(9)
C2 Rh1 C6 89.70(8)
C5 Rh1 C6 36.21(9)
C9 Rh1 Cl1 89.83(5)
C1 Rh1 Cl1 158.27(7)
C2 Rh1 Cl1 162.54(6)
C5 Rh1 Cl1 89.55(6)
C6 Rh1 Cl1 92.58(7)
C2 C1 C8 127.2(2)
C2 C1 Rh1 70.99(12)
C8 C1 Rh1 110.62(16)
C1 C2 C3 125.1(2)
C1 C2 Rh1 69.97(12)
C3 C2 Rh1 113.60(14)
C2 C3 C4 113.30(18)
C5 C4 C3 113.98(18)
C6 C5 C4 125.7(2)
C6 C5 Rh1 72.85(12)
C4 C5 Rh1 108.10(14)
C5 C6 C7 123.7(2)
C5 C6 Rh1 70.94(13)
C7 C6 Rh1 110.86(15)
C6 C7 C8 112.14(19)
C1 C8 C7 112.5(2)
C10 C9 N1 104.62(15)
C10 C9 Rh1 133.43(14)
N1 C9 Rh1 121.95(13)
C9 C10 N2 108.38(16)
C9 C10 C11 131.16(17)
N2 C10 C11 120.36(16)
C13 C12 N2 119.2(2)
C12 C13 C14 120.4(2)
C15 C14 C13 120.95(19)
C14 C15 C16 117.8(2)
N1 C16 N2 106.43(15)
N1 C16 C15 132.68(19)
N2 C16 C15 120.89(18)
N1 C17 C18 113.80(16)
C19 C18 C23 118.7(2)
C19 C18 C17 119.38(19)
C23 C18 C17 121.86(19)
C18 C19 C20 120.8(2)
C21 C20 C19 120.1(3)
C22 C21 C20 119.7(2)
C21 C22 C23 120.4(3)
C18 C23 C22 120.3(2)
C16 N1 C9 111.39(15)
C16 N1 C17 123.64(17)
C9 N1 C17 124.94(16)
C16 N2 C12 120.75(16)
C16 N2 C10 109.18(15)
C12 N2 C10 130.07(17)

loop_
_geom_bond_atom_site_label_1
_geom_bond_atom_site_label_2
_geom_bond_distance
Rh1 C9 2.0394(18)
Rh1 C1 2.097(2)
Rh1 C2 2.1103(19)
Rh1 C5 2.194(2)
Rh1 C6 2.218(2)
Rh1 Cl1 2.4038(5)
C1 C2 1.406(3)
C1 C8 1.513(3)
C2 C3 1.524(3)
C3 C4 1.531(3)
C4 C5 1.514(3)
C5 C6 1.371(3)
C6 C7 1.513(4)
C7 C8 1.531(4)
C9 C10 1.380(2)
C9 N1 1.412(2)
C10 N2 1.397(2)
C10 C11 1.486(3)
C12 C13 1.362(3)
C12 N2 1.380(2)
C13 C14 1.404(4)
C14 C15 1.367(3)
C15 C16 1.406(3)
C16 N1 1.350(2)
C16 N2 1.368(2)
C17 N1 1.460(2)
C17 C18 1.511(3)
C18 C19 1.385(3)
C18 C23 1.387(3)
C19 C20 1.389(3)
C20 C21 1.377(5)
C21 C22 1.375(4)
C22 C23 1.392(3)
